data_4112300
loop_
_publ_author_name
'Ekaterina V. Anokhina'
'Allan J. Jacobson'

_publ_contact_author_address
; 
Department of Chemistry, 
University of Houston, 
Houston, TX 77204-5003, USA
;
_publ_contact_author_email ajjacob@uh.edu
_publ_contact_author_name 'Allan J. Jacobson'
_publ_section_title
;
 [Ni2O(l-Asp)(H2O)2].4H2O: A Homochiral 1D Helical Chain Hybrid Compound
 with Extended Ni-O-Ni Bonding
;
_journal_name_full 'Journal of the American Chemical Society'
_journal_page_first 3044
_journal_page_last 3045
_journal_paper_doi 10.1021/ja031836f
_journal_volume 126
_journal_year 2004
_chemical_formula_sum 'C4 H13 N Ni2 O9'
_chemical_formula_weight 336.57
_chemical_name_systematic
; 
dinickel aspartato-diaqua-oxide  tetrahydrate
;
_space_group_IT_number 88
_symmetry_cell_setting tetragonal
_symmetry_space_group_name_Hall '-I 4ad'
_symmetry_space_group_name_H-M 'I 41/a :2'
_atom_sites_solution_primary direct
_atom_sites_solution_secondary difmap
_audit_creation_method 'from SHELXL97 CIF and IUCr SHELXL97-template'
_cell_angle_alpha 90.00
_cell_angle_beta 90.00
_cell_angle_gamma 90.00
_cell_formula_units_Z 16
_cell_length_a 19.130(5)
_cell_length_b 19.130(5)
_cell_length_c 11.379(4)
_cell_measurement_reflns_used 36
_cell_measurement_temperature 293(2)
_cell_volume 4164(2)
_computing_cell_refinement SAINT
_computing_data_collection SMART
_computing_data_reduction SAINT
_computing_structure_refinement 'SHELXL-97 (Sheldrick, 1997)'
_computing_structure_solution SHELXTL
_diffrn_ambient_temperature 293(2)
_diffrn_measured_fraction_theta_full 0.823
_diffrn_measured_fraction_theta_max 0.823
_diffrn_measurement_device_type 'SIEMENS SMART/CCD'
_diffrn_measurement_method 'NARROW FRAME, 0.3w'
_diffrn_radiation_monochromator graphite
_diffrn_radiation_source 'fine-focus sealed tube'
_diffrn_radiation_type MoK\a
_diffrn_radiation_wavelength 0.71073
_diffrn_reflns_av_R_equivalents 0.0732
_diffrn_reflns_av_sigmaI/netI 0.1511
_diffrn_reflns_limit_h_max 8
_diffrn_reflns_limit_h_min -19
_diffrn_reflns_limit_k_max 7
_diffrn_reflns_limit_k_min -21
_diffrn_reflns_limit_l_max 13
_diffrn_reflns_limit_l_min -1
_diffrn_reflns_number 2510
_diffrn_reflns_theta_full 24.97
_diffrn_reflns_theta_max 24.97
_diffrn_reflns_theta_min 2.08
_exptl_absorpt_coefficient_mu 3.652
_exptl_absorpt_correction_T_max 0.8138
_exptl_absorpt_correction_T_min 0.5483
_exptl_absorpt_correction_type empirical
_exptl_absorpt_process_details 'psi scans, Bruker SHELXTL'
_exptl_crystal_colour 'blue-green '
_exptl_crystal_density_diffrn 2.147
_exptl_crystal_description 'needle '
_exptl_crystal_F_000 2752
_exptl_crystal_size_max 0.1
_exptl_crystal_size_mid 0.035
_exptl_crystal_size_min 0.02
_refine_diff_density_max 0.496
_refine_diff_density_min -0.435
_refine_diff_density_rms 0.129
_refine_ls_extinction_coef none
_refine_ls_extinction_method none
_refine_ls_goodness_of_fit_ref 0.896
_refine_ls_hydrogen_treatment none
_refine_ls_matrix_type full
_refine_ls_number_parameters 145
_refine_ls_number_reflns 1515
_refine_ls_number_restraints 0
_refine_ls_restrained_S_all 0.896
_refine_ls_R_factor_all 0.1502
_refine_ls_R_factor_gt 0.0602
_refine_ls_shift/su_max 0.001
_refine_ls_shift/su_mean 0.000
_refine_ls_structure_factor_coef Fsqd
_refine_ls_weighting_details 'calc w=1/[\s^2^(Fo^2^)+(0.0660P)^2^+0.0000P] where P=(Fo^2^+2Fc^2^)/3'
_refine_ls_weighting_scheme calc
_refine_ls_wR_factor_gt 0.1255
_refine_ls_wR_factor_ref 0.1441
_reflns_number_gt 743
_reflns_number_total 1515
_reflns_threshold_expression >2sigma(I)
_cod_data_source_file ja031836fsi20040205_124326.cif
_cod_data_source_block racemic
_cod_original_sg_symbol_H-M 'I 41/a'
_cod_database_code 4112300

loop_
_symmetry_equiv_pos_as_xyz
'x, y, z'
'-x+1/2, -y, z+1/2'
'-y+3/4, x+1/4, z+1/4'
'y+3/4, -x+3/4, z+3/4'
'x+1/2, y+1/2, z+1/2'
'-x+1, -y+1/2, z+1'
'-y+5/4, x+3/4, z+3/4'
'y+5/4, -x+5/4, z+5/4'
'-x, -y, -z'
'x-1/2, y, -z-1/2'
'y-3/4, -x-1/4, -z-1/4'
'-y-3/4, x-3/4, -z-3/4'
'-x+1/2, -y+1/2, -z+1/2'
'x, y+1/2, -z'
'y-1/4, -x+1/4, -z+1/4'
'-y-1/4, x-1/4, -z-1/4'

loop_
_atom_site_label
_atom_site_type_symbol
_atom_site_fract_x
_atom_site_fract_y
_atom_site_fract_z
_atom_site_U_iso_or_equiv
_atom_site_adp_type
_atom_site_occupancy
_atom_site_symmetry_multiplicity
_atom_site_calc_flag
Ni1 Ni 0.31851(8) 1.46474(8) 0.47563(11) 0.0312(5) Uani 1 1 d
Ni2 Ni 0.20082(8) 1.35617(8) 0.46709(12) 0.0369(5) Uani 1 1 d
N1 N 0.1042(5) 1.6463(5) 0.2980(7) 0.042(3) Uani 1 1 d
O1 O 0.2447(4) 1.6855(4) 0.1024(6) 0.039(2) Uani 1 1 d
O2 O 0.3021(4) 1.5532(4) 0.3864(6) 0.040(2) Uani 1 1 d
O3 O 0.3561(4) 1.5265(4) 0.6106(5) 0.0316(19) Uani 1 1 d
O4 O 0.2041(4) 1.5325(4) 0.2912(6) 0.040(2) Uani 1 1 d
O5 O 0.1531(4) 1.6126(4) 0.0934(6) 0.037(2) Uani 1 1 d
O6W O 0.4190(4) 1.4536(5) 0.4042(6) 0.052(3) Uani 1 1 d
O7W O 0.1891(5) 1.2583(4) 0.3846(6) 0.055(2) Uani 1 1 d
C1 C 0.1913(8) 1.6581(7) 0.1435(10) 0.041(3) Uani 1 1 d
C2 C 0.1727(7) 1.6779(6) 0.2699(10) 0.040(3) Uani 1 1 d
C3 C 0.2301(7) 1.6496(6) 0.3519(9) 0.041(3) Uani 1 1 d
C4 C 0.2465(7) 1.5732(6) 0.3420(9) 0.029(3) Uani 1 1 d
OW1 O 0.0545(5) 1.1945(5) 0.4438(6) 0.074(3) Uani 1 1 d
OW2 O 0.4220(12) 0.8246(10) 0.6892(12) 0.242(11) Uani 1 1 d

loop_
_atom_site_aniso_label
_atom_site_aniso_U_11
_atom_site_aniso_U_22
_atom_site_aniso_U_33
_atom_site_aniso_U_23
_atom_site_aniso_U_13
_atom_site_aniso_U_12
Ni1 0.0250(10) 0.0269(10) 0.0418(8) 0.0020(7) -0.0005(7) -0.0023(9)
Ni2 0.0319(11) 0.0304(10) 0.0483(9) 0.0064(8) -0.0011(7) -0.0074(8)
N1 0.042(7) 0.026(7) 0.057(6) -0.013(5) 0.012(5) 0.012(6)
O1 0.040(6) 0.030(6) 0.047(5) -0.004(4) 0.004(4) -0.011(5)
O2 0.039(6) 0.036(6) 0.044(5) 0.013(4) -0.009(4) -0.017(4)
O3 0.027(5) 0.028(5) 0.040(4) 0.000(3) 0.000(3) 0.002(4)
O4 0.039(5) 0.034(6) 0.046(5) -0.016(4) 0.004(4) -0.003(5)
O5 0.046(6) 0.024(5) 0.042(4) 0.002(4) 0.008(4) 0.009(5)
O6W 0.025(5) 0.078(7) 0.052(5) -0.006(5) 0.007(4) -0.008(5)
O7W 0.071(7) 0.035(6) 0.058(5) -0.007(4) -0.009(5) 0.009(6)
C1 0.055(10) 0.017(8) 0.050(8) 0.002(6) -0.002(7) 0.021(8)
C2 0.040(9) 0.032(8) 0.049(7) 0.003(6) 0.019(6) 0.005(7)
C3 0.062(10) 0.016(7) 0.045(7) -0.003(5) -0.011(6) 0.011(7)
C4 0.034(9) 0.021(8) 0.031(6) -0.001(5) 0.007(6) -0.009(7)
OW1 0.080(7) 0.087(8) 0.056(5) 0.001(5) 0.005(5) -0.052(7)
OW2 0.35(3) 0.23(2) 0.151(13) 0.061(14) -0.003(15) 0.12(2)

loop_
_atom_type_symbol
_atom_type_description
_atom_type_scat_dispersion_real
_atom_type_scat_dispersion_imag
_atom_type_scat_source
C C 0.0033 0.0016 'International Tables Vol C Tables 4.2.6.8 and 6.1.1.4'
H H 0.0000 0.0000 'International Tables Vol C Tables 4.2.6.8 and 6.1.1.4'
N N 0.0061 0.0033 'International Tables Vol C Tables 4.2.6.8 and 6.1.1.4'
O O 0.0106 0.0060 'International Tables Vol C Tables 4.2.6.8 and 6.1.1.4'
Ni Ni 0.3393 1.1124 'International Tables Vol C Tables 4.2.6.8 and 6.1.1.4'

loop_
_geom_angle_atom_site_label_1
_geom_angle_atom_site_label_2
_geom_angle_atom_site_label_3
_geom_angle
_geom_angle_site_symmetry_1
_geom_angle_site_symmetry_3
O2 Ni1 O3 100.0(3) . 4_364
O2 Ni1 O3 87.0(3) . .
O3 Ni1 O3 171.7(3) 4_364 .
O2 Ni1 O5 167.4(3) . 2_585
O3 Ni1 O5 92.5(3) 4_364 2_585
O3 Ni1 O5 80.6(3) . 2_585
O2 Ni1 O4 96.8(3) . 3_665
O3 Ni1 O4 78.5(3) 4_364 3_665
O3 Ni1 O4 96.5(3) . 3_665
O5 Ni1 O4 86.7(3) 2_585 3_665
O2 Ni1 O6W 91.9(4) . .
O3 Ni1 O6W 92.5(3) 4_364 .
O3 Ni1 O6W 91.6(3) . .
O5 Ni1 O6W 86.4(3) 2_585 .
O4 Ni1 O6W 168.4(4) 3_665 .
O2 Ni1 C4 19.7(3) . .
O3 Ni1 C4 87.3(3) 4_364 .
O3 Ni1 C4 98.3(3) . .
O5 Ni1 C4 165.9(3) 2_585 .
O4 Ni1 C4 79.5(3) 3_665 .
O6W Ni1 C4 107.6(3) . .
O2 Ni1 C1 165.0(3) . 2_585
O3 Ni1 C1 82.3(3) 4_364 2_585
O3 Ni1 C1 89.8(3) . 2_585
O5 Ni1 C1 19.0(3) 2_585 2_585
O4 Ni1 C1 69.0(4) 3_665 2_585
O6W Ni1 C1 102.8(3) . 2_585
C4 Ni1 C1 148.2(4) . 2_585
O2 Ni1 Ni2 116.2(2) . .
O3 Ni1 Ni2 40.83(19) 4_364 .
O3 Ni1 Ni2 131.8(2) . .
O5 Ni1 Ni2 74.3(2) 2_585 .
O4 Ni1 Ni2 42.5(2) 3_665 .
O6W Ni1 Ni2 126.3(2) . .
C4 Ni1 Ni2 96.8(2) . .
C1 Ni1 Ni2 56.6(3) 2_585 .
O2 Ni1 C4 85.0(3) . 3_665
O3 Ni1 C4 93.5(3) 4_364 3_665
O3 Ni1 C4 82.8(3) . 3_665
O5 Ni1 C4 95.4(3) 2_585 3_665
O4 Ni1 C4 17.7(3) 3_665 3_665
O6W Ni1 C4 173.7(4) . 3_665
C4 Ni1 C4 70.61(6) . 3_665
C1 Ni1 C4 80.1(3) 2_585 3_665
Ni2 Ni1 C4 60.0(3) . 3_665
O2 Ni1 Ni2 126.4(2) . 3_665
O3 Ni1 Ni2 133.5(2) 4_364 3_665
O3 Ni1 Ni2 39.9(2) . 3_665
O5 Ni1 Ni2 41.0(2) 2_585 3_665
O4 Ni1 Ni2 96.0(2) 3_665 3_665
O6W Ni1 Ni2 84.8(2) . 3_665
C4 Ni1 Ni2 137.7(2) . 3_665
C1 Ni1 Ni2 53.6(3) 2_585 3_665
Ni2 Ni1 Ni2 108.06(6) . 3_665
C4 Ni1 Ni2 92.57(19) 3_665 3_665
O2 Ni1 Ni1 69.8(2) . 4_364
O3 Ni1 Ni1 31.2(2) 4_364 4_364
O3 Ni1 Ni1 153.9(2) . 4_364
O5 Ni1 Ni1 122.8(2) 2_585 4_364
O4 Ni1 Ni1 75.5(2) 3_665 4_364
O6W Ni1 Ni1 100.6(2) . 4_364
C4 Ni1 Ni1 56.1(2) . 4_364
C1 Ni1 Ni1 109.5(3) 2_585 4_364
Ni2 Ni1 Ni1 55.85(5) . 4_364
C4 Ni1 Ni1 83.5(2) 3_665 4_364
Ni2 Ni1 Ni1 163.09(7) 3_665 4_364
O3 Ni2 O1 103.2(3) 4_364 2_585
O3 Ni2 O5 81.8(3) 4_364 3_665
O1 Ni2 O5 173.4(3) 2_585 3_665
O3 Ni2 N1 156.2(4) 4_364 3_665
O1 Ni2 N1 96.6(3) 2_585 3_665
O5 Ni2 N1 77.5(3) 3_665 3_665
O3 Ni2 O4 79.1(3) 4_364 3_665
O1 Ni2 O4 88.1(3) 2_585 3_665
O5 Ni2 O4 88.6(3) 3_665 3_665
N1 Ni2 O4 88.5(4) 3_665 3_665
O3 Ni2 O7W 97.2(3) 4_364 .
O1 Ni2 O7W 92.5(3) 2_585 .
O5 Ni2 O7W 91.2(3) 3_665 .
N1 Ni2 O7W 94.9(4) 3_665 .
O4 Ni2 O7W 176.4(3) 3_665 .
O3 Ni2 Ni1 41.50(19) 4_364 .
O1 Ni2 Ni1 82.2(2) 2_585 .
O5 Ni2 Ni1 99.1(2) 3_665 .
N1 Ni2 Ni1 131.0(3) 3_665 .
O4 Ni2 Ni1 42.6(2) 3_665 .
O7W Ni2 Ni1 134.0(3) . .
O3 Ni2 Ni1 40.9(2) 4_364 4_364
O1 Ni2 Ni1 144.1(2) 2_585 4_364
O5 Ni2 Ni1 41.2(2) 3_665 4_364
N1 Ni2 Ni1 118.5(3) 3_665 4_364
O4 Ni2 Ni1 85.86(19) 3_665 4_364
O7W Ni2 Ni1 91.6(2) . 4_364
Ni1 Ni2 Ni1 69.61(5) . 4_364
C2 N1 Ni2 104.7(7) . 4_364
C1 O1 Ni2 123.0(8) . 2_584
C4 O2 Ni1 127.2(7) . .
Ni2 O3 Ni1 97.7(3) 3_665 3_665
Ni2 O3 Ni1 99.2(3) 3_665 .
Ni1 O3 Ni1 117.9(3) 3_665 .
C4 O4 Ni2 132.0(8) . 4_364
C4 O4 Ni1 132.3(8) . 4_364
Ni2 O4 Ni1 94.9(3) 4_364 4_364
C1 O5 Ni2 110.3(7) . 4_364
C1 O5 Ni1 129.0(8) . 2_584
Ni2 O5 Ni1 97.8(3) 4_364 2_584
O1 C1 O5 126.4(11) . .
O1 C1 C2 116.2(12) . .
O5 C1 C2 117.3(12) . .
O1 C1 Ni1 98.1(7) . 2_584
O5 C1 Ni1 32.0(5) . 2_584
C2 C1 Ni1 140.3(9) . 2_584
N1 C2 C1 107.9(10) . .
N1 C2 C3 111.0(9) . .
C1 C2 C3 108.6(10) . .
C4 C3 C2 116.5(10) . .
O2 C4 O4 123.1(11) . .
O2 C4 C3 116.8(11) . .
O4 C4 C3 120.1(12) . .
O2 C4 Ni1 33.0(5) . .
O4 C4 Ni1 95.9(7) . .
C3 C4 Ni1 138.8(8) . .
O2 C4 Ni1 94.2(7) . 4_364
O4 C4 Ni1 30.0(5) . 4_364
C3 C4 Ni1 148.2(9) . 4_364
Ni1 C4 Ni1 72.0(3) . 4_364

loop_
_geom_bond_atom_site_label_1
_geom_bond_atom_site_label_2
_geom_bond_distance
_geom_bond_site_symmetry_2
Ni1 O2 1.998(8) .
Ni1 O3 2.049(7) 4_364
Ni1 O3 2.067(7) .
Ni1 O5 2.070(8) 2_585
Ni1 O4 2.081(8) 3_665
Ni1 O6W 2.098(8) .
Ni1 C4 2.918(12) .
Ni1 C1 3.035(13) 2_585
Ni1 Ni2 3.065(2) .
Ni1 C4 3.077(12) 3_665
Ni1 Ni2 3.114(2) 3_665
Ni1 Ni1 3.5269(15) 4_364
Ni2 O3 2.022(7) 4_364
Ni2 O1 2.023(8) 2_585
Ni2 O5 2.064(7) 3_665
Ni2 N1 2.073(9) 3_665
Ni2 O4 2.080(8) 3_665
Ni2 O7W 2.107(8) .
Ni2 Ni1 3.114(2) 4_364
N1 C2 1.480(15) .
N1 Ni2 2.073(9) 4_364
O1 C1 1.241(15) .
O1 Ni2 2.023(8) 2_584
O2 C4 1.238(13) .
O3 Ni2 2.022(7) 3_665
O3 Ni1 2.049(7) 3_665
O4 C4 1.264(13) .
O4 Ni2 2.080(8) 4_364
O4 Ni1 2.081(8) 4_364
O5 C1 1.271(15) .
O5 Ni2 2.064(7) 4_364
O5 Ni1 2.070(8) 2_584
C1 C2 1.529(15) .
C1 Ni1 3.035(13) 2_584
C2 C3 1.539(16) .
C3 C4 1.500(16) .
C4 Ni1 3.077(12) 4_364
